data_1100257
loop_
_publ_author_name
'Gr\"ob, Thorsten'
'Chitsaz, Soheila'
'Harms, Klaus'
'Dehnicke, Kurt'

_publ_section_title
;
 Phosphaniminate von Alkalimetallen: Die Kristallstrukturen von
 [KNPCy~3~]~4~, [KNPCy~3~]~4~&#x00B7;2OPCy~3~, [CsNPCy~3~]~4~&#x00B7;4OPCy~3~
 und [Li~4~(NPPh~3~)(OSiMe~2~NPPh~3~)~3~(DME)]
;
_journal_coden_ASTM ZAACAB
_journal_issue 2
_journal_name_full
;
 Zeitschrift fuer Anorganische und Allgemeine Chemie
;
_journal_page_first 473
_journal_page_last 479
_journal_paper_doi 10.1002/1521-3749(200202)628:2<473::AID-ZAAC473>3.0.CO;2-Z
_journal_volume 628
_journal_year 2002
_chemical_formula_moiety 'C144 H264 Cs4 N4 O4 P8'
_chemical_formula_sum 'C144 H264 Cs4 N4 O4 P8'
_chemical_name_systematic
;
tetrakis(\m~3~-Tricyclohexylphosphoraneiminato)-tetrakis(tricyclohexylphosphin
e oxide)-tetra-cesium
;
_space_group_IT_number 36
_symmetry_cell_setting orthorhombic
_symmetry_Int_Tables_number 36
_symmetry_space_group_name_Hall 'C 2c -2'
_symmetry_space_group_name_H-M 'C m c 21'
_cell_angle_alpha 90
_cell_angle_beta 90
_cell_angle_gamma 90
_cell_formula_units_Z 4
_cell_length_a 28.8161(18)
_cell_length_b 29.9021(17)
_cell_length_c 18.837(2)
_cell_volume 16231.125
_diffrn_ambient_temperature 193
_exptl_crystal_colour colorless.
_exptl_crystal_density_diffrn 1.185
_exptl_crystal_description prism
_refine_ls_R_factor_gt 5.86
_refine_ls_wR_factor_gt 5.86
_cod_database_code 1100257

loop_
_symmetry_equiv_pos_site_id
_symmetry_equiv_pos_as_xyz
1 x,y,z
2 -x,-y,1/2+z
3 x,-y,1/2+z
4 -x,y,z
5 1/2+x,1/2+y,z
6 1/2-x,1/2-y,1/2+z
7 1/2+x,1/2-y,1/2+z
8 1/2-x,1/2+y,z

loop_
_atom_site_label
_atom_site_type_symbol
_atom_site_fract_x
_atom_site_fract_y
_atom_site_fract_z
P1 P 0.50000 0.44597(13) 0.6208(2)
O1 O 0.50000 0.3993(4) 0.5908(7)
C1 C 0.50000 0.4448(6) 0.711(1)
C2 C 0.50000 0.4008(10) 0.7445(13)
C3 C 0.50000 0.3982(11) 0.8227(12)
C4 C 0.50000 0.4375(9) 0.8688(15)
C5 C 0.50000 0.4818(10) 0.8360(11)
C6 C 0.50000 0.4846(8) 0.7564(10)
C7 C 0.5519(4) 0.4776(4) 0.5922(6)
C8 C 0.5560(8) 0.5231(5) 0.6111(12)
C9 C 0.6087(11) 0.5401(11) 0.5856(16)
C10 C 0.6255(16) 0.5177(11) 0.531(2)
C11 C 0.6352(9) 0.4740(13) 0.549(3)
C12 C 0.5944(7) 0.4548(8) 0.6044(18)
P2 P 0.50000 0.08719(13) 0.42348(18)
N1 N 0.50000 0.1346(4) 0.4541(6)
C13 C 0.4496(4) 0.0715(5) 0.3632(7)
C14 C 0.4063(5) 0.0826(8) 0.3975(9)
C15 C 0.3611(6) 0.0761(18) 0.3452(15)
C16 C 0.3637(7) 0.0545(12) 0.2863(12)
C17 C 0.4061(8) 0.0419(13) 0.2596(11)
C18 C 0.4448(9) 0.0312(7) 0.3238(12)
C19 C 0.50000 0.0392(6) 0.4882(8)
C20 C 0.4670(11) 0.0498(9) 0.5424(12)
C21 C 0.4706(15) 0.0163(12) 0.6112(16)
C22 C 0.50000 -0.0173(11) 0.6079(16)
C23 C 0.50000 -0.0369(8) 0.5430(18)
C24 C 0.50000 -0.0061(7) 0.4697(13)
P3 P 0.50000 0.22137(14) 0.13551(16)
O2 O 0.50000 0.2207(5) 0.2131(5)
C25 C 0.4479(4) 0.1927(4) 0.0956(7)
C26 C 0.4080(6) 0.2136(8) 0.1293(14)
C27 C 0.3603(6) 0.1892(9) 0.095(3)
C28 C 0.3615(7) 0.1467(9) 0.087(2)
C29 C 0.4016(6) 0.1273(9) 0.061(2)
C30 C 0.4438(7) 0.1470(5) 0.1164(14)
C31 C 0.50000 0.2780(5) 0.1014(7)
C32 C 0.4799(9) 0.3089(6) 0.1483(11)
C33 C 0.50000 0.3593(6) 0.1224(13)
C34 C 0.50000 0.3666(7) 0.0544(14)
C35 C 0.50000 0.3360(7) 0.0013(12)
C36 C 0.50000 0.2825(6) 0.0266(7)
P4 P 0.37964(10) 0.28939(10) 0.42919(14)
N2 N 0.4218(3) 0.2662(3) 0.4573(5)
C37 C 0.3914(5) 0.3387(4) 0.3693(7)
C38 C 0.4024(14) 0.3310(9) 0.2938(9)
C39 C 0.3925(13) 0.3838(11) 0.2640(13)
C40 C 0.4258(13) 0.4104(11) 0.2881(15)
C41 C 0.4216(14) 0.4177(7) 0.3595(16)
C42 C 0.4246(9) 0.3679(7) 0.4010(8)
C43 C 0.3359(6) 0.3125(5) 0.4917(7)
C44 C 0.3505(10) 0.3514(8) 0.5273(16)
C45 C 0.3017(11) 0.3700(7) 0.5714(12)
C46 C 0.2920(8) 0.3421(7) 0.6242(8)
C47 C 0.2834(11) 0.3008(8) 0.5982(15)
C48 C 0.3232(13) 0.2794(6) 0.5431(14)
C49 C 0.3403(5) 0.2555(5) 0.3670(7)
C50 C 0.3315(9) 0.2133(6) 0.4012(9)
C51 C 0.3087(12) 0.1777(6) 0.3439(14)
C52 C 0.2802(10) 0.1949(8) 0.2978(16)
C53 C 0.2919(12) 0.2364(6) 0.2691(13)
C54 C 0.2980(9) 0.2723(7) 0.3386(15)
P5 P 0.50000 0.22021(16) 0.73564(17)
N3 N 0.50000 0.2207(4) 0.6552(5)
C55 C 0.50000 0.1622(5) 0.7814(7)
C56 C 0.4659(11) 0.1337(6) 0.7510(16)
C57 C 0.4756(13) 0.0819(6) 0.7825(14)
C58 C 0.4743(14) 0.0798(9) 0.8509(14)
C59 C 0.50000 0.1092(8) 0.8912(10)
C60 C 0.50000 0.1603(7) 0.8578(8)
C61 C 0.5513(5) 0.2492(4) 0.7808(6)
C62 C 0.5532(7) 0.2519(12) 0.8551(8)
C63 C 0.6066(8) 0.2669(13) 0.8827(10)
C64 C 0.6341(7) 0.2783(14) 0.8298(11)
C65 C 0.6120(14) 0.3097(13) 0.789(2)
C66 C 0.5635(9) 0.2908(10) 0.7486(18)
P6 P 0.30003(11) 0.11389(13) 0.63502(18)
O3 O 0.3413(4) 0.1378(4) 0.6116(6)
C67 C 0.2974(5) 0.1086(5) 0.7350(7)
C68 C 0.3385(8) 0.0855(8) 0.7598(13)
C69 C 0.3320(16) 0.0842(8) 0.8483(12)
C70 C 0.3320(14) 0.1245(9) 0.8772(13)
C71 C 0.2983(13) 0.1522(13) 0.8519(11)
C72 C 0.2995(11) 0.1541(6) 0.7625(10)
C73 C 0.2476(5) 0.1442(6) 0.6088(7)
C74 C 0.2509(8) 0.154(1) 0.5338(9)
C75 C 0.2081(11) 0.1922(9) 0.5156(12)
C76 C 0.1742(12) 0.1928(13) 0.562(3)
C77 C 0.1606(6) 0.1528(11) 0.5910(16)
C78 C 0.2050(5) 0.1236(7) 0.6229(10)
C79 C 0.2965(5) 0.0581(4) 0.5964(7)
C80 C 0.3411(7) 0.0394(10) 0.585(3)
C81 C 0.3351(10) -0.0093(8) 0.5392(18)
C82 C 0.3064(13) -0.0375(8) 0.571(2)
C83 C 0.2629(11) -0.0215(6) 0.5843(12)
C84 C 0.2636(7) 0.0279(6) 0.6215(10)
Cs1 Cs 0.50000 0.22144(4) 0.37257(4)
Cs2 Cs 0.50000 0.30104(2) 0.55307(6)
Cs3 Cs 0.42841(2) 0.18072(2) 0.55196(5)
C13C* C 0.5504(4) 0.0715(5) 0.3632(7)
C14C* C 0.5937(5) 0.0826(8) 0.3975(9)
C15C* C 0.6389(6) 0.0761(18) 0.3452(15)
C16C* C 0.6363(7) 0.0545(12) 0.2863(12)
C17C* C 0.5939(8) 0.0419(13) 0.2596(11)
C18C* C 0.5552(9) 0.0312(7) 0.3238(12)
C21C* C 0.5294(15) 0.0163(12) 0.6112(16)
C20C* C 0.5330(11) 0.0498(9) 0.5424(12)
C57C* C 0.5244(13) 0.0819(6) 0.7825(14)
C56C* C 0.5341(11) 0.1337(6) 0.7510(16)
C58C* C 0.5257(14) 0.0798(9) 0.8509(14)
C61C* C 0.4487(5) 0.2492(4) 0.7808(6)
C62C* C 0.4468(7) 0.2519(12) 0.8551(8)
C63C* C 0.3934(8) 0.2669(13) 0.8827(10)
C64C* C 0.3659(7) 0.2783(14) 0.8298(11)
C65C* C 0.3880(14) 0.3097(13) 0.789(2)
C66C* C 0.4365(9) 0.2908(10) 0.7486(18)
N2C* N 0.5782(3) 0.2662(3) 0.4573(5)
P4C* P 0.62036(10) 0.28939(10) 0.42919(14)
C37C* C 0.6086(5) 0.3387(4) 0.3693(7)
C38C* C 0.5976(14) 0.3310(9) 0.2938(9)
C39C* C 0.6075(13) 0.3838(11) 0.2640(13)
C40C* C 0.5742(13) 0.4104(11) 0.2881(15)
C41C* C 0.5784(14) 0.4177(7) 0.3595(16)
C42C* C 0.5754(9) 0.3679(7) 0.4010(8)
C43C* C 0.6641(6) 0.3125(5) 0.4917(7)
C44C* C 0.6495(10) 0.3514(8) 0.5273(16)
C45C* C 0.6983(11) 0.3700(7) 0.5714(12)
C46C* C 0.7080(8) 0.3421(7) 0.6242(8)
C47C* C 0.7166(11) 0.3008(8) 0.5982(15)
C48C* C 0.6768(13) 0.2794(6) 0.5431(14)
C49C* C 0.6597(5) 0.2555(5) 0.3670(7)
C50C* C 0.6685(9) 0.2133(6) 0.4012(9)
C51C* C 0.6913(12) 0.1777(6) 0.3439(14)
C52C* C 0.7198(10) 0.1949(8) 0.2978(16)
C53C* C 0.7081(12) 0.2364(6) 0.2691(13)
C54C* C 0.7020(9) 0.2723(7) 0.3386(15)
C25C* C 0.5521(4) 0.1927(4) 0.0956(7)
C26C* C 0.5920(6) 0.2136(8) 0.1293(14)
C27C* C 0.6397(6) 0.1892(9) 0.095(3)
C28C* C 0.6385(7) 0.1467(9) 0.087(2)
C29C* C 0.5984(6) 0.1273(9) 0.061(2)
C30C* C 0.5562(7) 0.1470(5) 0.1164(14)
C32C* C 0.5201(9) 0.3089(6) 0.1483(11)
Cs3C* Cs 0.57159(2) 0.18072(2) 0.55196(5)
O3C* O 0.6587(4) 0.1378(4) 0.6116(6)
P6C* P 0.69997(11) 0.11389(13) 0.63502(18)
C67C* C 0.7026(5) 0.1086(5) 0.7350(7)
C68C* C 0.6615(8) 0.0855(8) 0.7598(13)
C69C* C 0.6680(16) 0.0842(8) 0.8483(12)
C70C* C 0.6680(14) 0.1245(9) 0.8772(13)
C71C* C 0.7017(13) 0.1522(13) 0.8519(11)
C72C* C 0.7005(11) 0.1541(6) 0.7625(10)
C73C* C 0.7524(5) 0.1442(6) 0.6088(7)
C74C* C 0.7491(8) 0.154(1) 0.5338(9)
C75C* C 0.7919(11) 0.1922(9) 0.5156(12)
C76C* C 0.8258(12) 0.1928(13) 0.562(3)
C77C* C 0.8394(6) 0.1528(11) 0.5910(16)
C78C* C 0.7950(5) 0.1236(7) 0.6229(10)
C79C* C 0.7035(5) 0.0581(4) 0.5964(7)
C80C* C 0.6589(7) 0.0394(10) 0.585(3)
C81C* C 0.6649(10) -0.0093(8) 0.5392(18)
C82C* C 0.6936(13) -0.0375(8) 0.571(2)
C83C* C 0.7371(11) -0.0215(6) 0.5843(12)
C84C* C 0.7364(7) 0.0279(6) 0.6215(10)
C7C* C 0.4481(4) 0.4776(4) 0.5922(6)
C8C* C 0.4440(8) 0.5231(5) 0.6111(12)
C9C* C 0.3913(11) 0.5401(11) 0.5856(16)
C10C* C 0.3745(16) 0.5177(11) 0.531(2)
C11C* C 0.3648(9) 0.4740(13) 0.549(3)
C12C* C 0.4056(7) 0.4548(8) 0.6044(18)

loop_
_atom_type_symbol
_atom_type_radius_bond
C 0.68
Cs 1.83
N 0.85
O 0.81
P 1.05
